data_4023662
loop_
_publ_author_name
'Wen Huang'
'Pengzhi Zheng'
'Zhengxing Zhang'
'Ruiting Liu'
'Zhenxia Chen'
'Xigeng Zhou'

_publ_section_title
;
 Controllable One-Step Synthesis of Spirocycles, Polycycles,
 and Di- and Tetrahydronaphthalenes from Aryl-Substituted
 Propargylic Alcohols
;
_journal_name_full 'Journal of Organic Chemistry'
_journal_page_first 6845
_journal_page_last 6848
_journal_paper_doi 10.1021/jo801210n
_journal_volume 73
_journal_year 2008
_chemical_formula_sum 'C30 H28 O4'
_chemical_formula_weight 452.52
_chemical_name_systematic
;
 ?
;
_space_group_IT_number 14
_symmetry_cell_setting monoclinic
_symmetry_space_group_name_Hall '-P 2ybc'
_symmetry_space_group_name_H-M 'P 1 21/c 1'
_atom_sites_solution_hydrogens geom
_atom_sites_solution_primary direct
_atom_sites_solution_secondary difmap
_audit_creation_method SHELXL-97
_cell_angle_alpha 90.00
_cell_angle_beta 107.136(5)
_cell_angle_gamma 90.00
_cell_formula_units_Z 12
_cell_length_a 14.174(4)
_cell_length_b 32.664(10)
_cell_length_c 16.865(5)
_cell_measurement_reflns_used 785
_cell_measurement_temperature 293(2)
_cell_measurement_theta_max 20.584
_cell_measurement_theta_min 2.527
_cell_volume 7461(4)
_computing_cell_refinement 'Bruker SMART'
_computing_data_collection 'Bruker SMART'
_computing_data_reduction 'Bruker SHELXTL'
_computing_molecular_graphics 'Bruker SHELXTL'
_computing_publication_material 'Bruker SHELXTL'
_computing_structure_refinement 'SHELXL-97 (Sheldrick, 1997)'
_computing_structure_solution 'SHELXS-97 (Sheldrick, 1990)'
_diffrn_ambient_temperature 293(2)
_diffrn_measured_fraction_theta_full 0.994
_diffrn_measured_fraction_theta_max 0.994
_diffrn_measurement_device_type 'CCD area detector'
_diffrn_measurement_method 'phi and omega scans'
_diffrn_radiation_monochromator graphite
_diffrn_radiation_source 'fine-focus sealed tube'
_diffrn_radiation_type MoK\a
_diffrn_radiation_wavelength 0.71073
_diffrn_reflns_av_R_equivalents 0.0659
_diffrn_reflns_av_sigmaI/netI 0.0898
_diffrn_reflns_limit_h_max 17
_diffrn_reflns_limit_h_min -10
_diffrn_reflns_limit_k_max 38
_diffrn_reflns_limit_k_min -40
_diffrn_reflns_limit_l_max 19
_diffrn_reflns_limit_l_min -20
_diffrn_reflns_number 34336
_diffrn_reflns_theta_full 26.00
_diffrn_reflns_theta_max 26.00
_diffrn_reflns_theta_min 1.25
_exptl_absorpt_coefficient_mu 0.079
_exptl_absorpt_correction_T_max 0.9906
_exptl_absorpt_correction_T_min 0.9843
_exptl_absorpt_correction_type multi-scan
_exptl_absorpt_process_details sadabs
_exptl_crystal_colour colorless
_exptl_crystal_density_diffrn 1.209
_exptl_crystal_density_method 'not measured'
_exptl_crystal_description prism
_exptl_crystal_F_000 2880
_exptl_crystal_size_max 0.20
_exptl_crystal_size_mid 0.15
_exptl_crystal_size_min 0.12
_refine_diff_density_max 0.324
_refine_diff_density_min -0.237
_refine_diff_density_rms 0.036
_refine_ls_extinction_method none
_refine_ls_goodness_of_fit_ref 0.985
_refine_ls_hydrogen_treatment mixed
_refine_ls_matrix_type full
_refine_ls_number_parameters 928
_refine_ls_number_reflns 14578
_refine_ls_number_restraints 3
_refine_ls_restrained_S_all 0.985
_refine_ls_R_factor_all 0.1892
_refine_ls_R_factor_gt 0.0696
_refine_ls_shift/su_max 0.003
_refine_ls_shift/su_mean 0.000
_refine_ls_structure_factor_coef Fsqd
_refine_ls_weighting_details 'calc w=1/[\s^2^(Fo^2^)+(0.0909P)^2^+0.0000P] where P=(Fo^2^+2Fc^2^)/3'
_refine_ls_weighting_scheme calc
_refine_ls_wR_factor_gt 0.1626
_refine_ls_wR_factor_ref 0.2198
_reflns_number_gt 5702
_reflns_number_total 14578
_reflns_threshold_expression >2sigma(I)
_cod_data_source_file jo801210n_si_003.cif
_cod_data_source_block f71225a
_cod_depositor_comments
;
The following automatic conversions were performed:
'_symmetry_cell_setting' value 'Monoclinic' changed to 'monoclinic'
according to '/home/saulius/struct/CIF-dictionaries/cif_core.dic'
dictionary named 'cif_core.dic' version 2.4.1 from 2010-06-29.

Automatic conversion script
Id: cif_fix_enum 1527 2010-12-29 10:47:43Z saulius 
;
_cod_original_sg_symbol_H-M 'P 21/c'
_cod_database_code 4023662

loop_
_symmetry_equiv_pos_as_xyz
'x, y, z'
'-x, y+1/2, -z+1/2'
'-x, -y, -z'
'x, -y-1/2, z-1/2'

loop_
_atom_site_label
_atom_site_type_symbol
_atom_site_fract_x
_atom_site_fract_y
_atom_site_fract_z
_atom_site_U_iso_or_equiv
_atom_site_adp_type
_atom_site_occupancy
_atom_site_symmetry_multiplicity
_atom_site_calc_flag
_atom_site_refinement_flags
_atom_site_disorder_assembly
_atom_site_disorder_group
O1 O 0.5961(2) 0.37024(11) 0.4498(2) 0.1152(12) Uani 1 1 d . . .
O2 O 0.48304(18) 0.40784(9) 0.48068(17) 0.0901(9) Uani 1 1 d . . .
O3 O 0.5900(2) 0.47538(10) 0.62410(17) 0.0890(9) Uani 1 1 d . . .
O4 O 0.61512(19) 0.40913(9) 0.65707(16) 0.0806(8) Uani 1 1 d . . .
C1 C 0.6466(2) 0.42973(12) 0.5351(2) 0.0605(10) Uani 1 1 d . . .
C2 C 0.7489(3) 0.41209(12) 0.5631(2) 0.0596(10) Uani 1 1 d D . .
H2A H 0.752(2) 0.3835(6) 0.570(2) 0.071 Uiso 1 1 d D . .
C3 C 0.8304(2) 0.43439(12) 0.5710(2) 0.0582(10) Uani 1 1 d . . .
C4 C 0.8225(3) 0.47817(12) 0.5501(2) 0.0604(10) Uani 1 1 d . . .
C5 C 0.9035(3) 0.50391(14) 0.5722(2) 0.0747(12) Uani 1 1 d . . .
H5A H 0.9652 0.4933 0.6004 0.090 Uiso 1 1 calc R . .
C6 C 0.8942(4) 0.54485(16) 0.5530(3) 0.0962(14) Uani 1 1 d . . .
H6A H 0.9494 0.5618 0.5679 0.115 Uiso 1 1 calc R . .
C7 C 0.8044(4) 0.56066(16) 0.5123(3) 0.1062(16) Uani 1 1 d . . .
H7A H 0.7979 0.5884 0.4998 0.127 Uiso 1 1 calc R . .
C8 C 0.7227(3) 0.53543(16) 0.4896(3) 0.0900(14) Uani 1 1 d . . .
H8A H 0.6615 0.5464 0.4616 0.108 Uiso 1 1 calc R . .
C9 C 0.7303(3) 0.49418(14) 0.5077(2) 0.0685(11) Uani 1 1 d . . .
C10 C 0.6436(3) 0.46633(13) 0.4783(2) 0.0729(11) Uani 1 1 d . . .
H10A H 0.6404 0.4564 0.4234 0.087 Uiso 1 1 calc R . .
H10B H 0.5838 0.4818 0.4737 0.087 Uiso 1 1 calc R . .
C11 C 0.5744(3) 0.39817(14) 0.4846(2) 0.0725(12) Uani 1 1 d . . .
C12 C 0.4023(3) 0.38315(15) 0.4272(3) 0.0972(15) Uani 1 1 d . . .
H12A H 0.4256 0.3560 0.4194 0.117 Uiso 1 1 calc R . .
H12B H 0.3488 0.3806 0.4518 0.117 Uiso 1 1 calc R . .
C13 C 0.3692(4) 0.40470(19) 0.3484(4) 0.168(3) Uani 1 1 d . . .
H13A H 0.3161 0.3898 0.3111 0.252 Uiso 1 1 calc R . .
H13B H 0.4229 0.4070 0.3250 0.252 Uiso 1 1 calc R . .
H13C H 0.3465 0.4315 0.3573 0.252 Uiso 1 1 calc R . .
C14 C 0.6134(3) 0.44162(15) 0.6101(2) 0.0659(11) Uani 1 1 d . . .
C15 C 0.5790(4) 0.41360(16) 0.7282(3) 0.1076(17) Uani 1 1 d . . .
H15A H 0.6268 0.4018 0.7763 0.129 Uiso 1 1 calc R . .
H15B H 0.5734 0.4425 0.7391 0.129 Uiso 1 1 calc R . .
C16 C 0.4927(5) 0.3960(2) 0.7187(4) 0.223(5) Uani 1 1 d . . .
H16A H 0.4727 0.4000 0.7678 0.335 Uiso 1 1 calc R . .
H16B H 0.4979 0.3672 0.7093 0.335 Uiso 1 1 calc R . .
H16C H 0.4445 0.4080 0.6720 0.335 Uiso 1 1 calc R . .
C17 C 0.9296(2) 0.41563(12) 0.5969(2) 0.0629(10) Uani 1 1 d . . .
H17A H 0.9709 0.4230 0.5655 0.075 Uiso 1 1 calc R . .
C18 C 0.9680(2) 0.38974(11) 0.6586(2) 0.0573(9) Uani 1 1 d . . .
C19 C 1.0686(2) 0.37199(11) 0.6718(2) 0.0563(9) Uani 1 1 d . . .
C20 C 1.1283(3) 0.36365(11) 0.7512(2) 0.0684(10) Uani 1 1 d . . .
H20A H 1.1052 0.3693 0.7963 0.082 Uiso 1 1 calc R . .
C21 C 1.2206(3) 0.34725(13) 0.7648(3) 0.0823(12) Uani 1 1 d . . .
H21A H 1.2595 0.3423 0.8188 0.099 Uiso 1 1 calc R . .
C22 C 1.2564(3) 0.33807(13) 0.7002(4) 0.0926(15) Uani 1 1 d . . .
H22A H 1.3188 0.3267 0.7097 0.111 Uiso 1 1 calc R . .
C23 C 1.1983(3) 0.34599(14) 0.6205(3) 0.0929(14) Uani 1 1 d . . .
H23A H 1.2217 0.3399 0.5758 0.112 Uiso 1 1 calc R . .
C24 C 1.1051(3) 0.36295(12) 0.6067(3) 0.0760(12) Uani 1 1 d . . .
H24A H 1.0667 0.3683 0.5526 0.091 Uiso 1 1 calc R . .
C25 C 0.9175(2) 0.37728(13) 0.7209(2) 0.0568(9) Uani 1 1 d . . .
C26 C 0.9053(3) 0.33656(14) 0.7352(2) 0.0722(11) Uani 1 1 d . . .
H26A H 0.9257 0.3170 0.7037 0.087 Uiso 1 1 calc R . .
C27 C 0.8636(3) 0.32405(17) 0.7951(3) 0.0946(15) Uani 1 1 d . . .
H27A H 0.8545 0.2963 0.8032 0.114 Uiso 1 1 calc R . .
C28 C 0.8359(3) 0.3524(2) 0.8422(3) 0.108(2) Uani 1 1 d . . .
H28A H 0.8088 0.3441 0.8835 0.130 Uiso 1 1 calc R . .
C29 C 0.8475(3) 0.39318(19) 0.8298(3) 0.0953(16) Uani 1 1 d . . .
H29A H 0.8279 0.4125 0.8623 0.114 Uiso 1 1 calc R . .
C30 C 0.8885(3) 0.40585(14) 0.7688(2) 0.0766(12) Uani 1 1 d . . .
H30A H 0.8964 0.4336 0.7603 0.092 Uiso 1 1 calc R . .
O5 O 0.5903(2) 0.81170(10) -0.07571(18) 0.0964(10) Uani 1 1 d . . .
O6 O 0.47311(18) 0.77285(9) -0.05255(18) 0.0925(9) Uani 1 1 d . . .
O7 O 0.58412(19) 0.70807(10) 0.10363(16) 0.0832(8) Uani 1 1 d . . .
O8 O 0.6040(2) 0.77526(9) 0.12773(16) 0.0820(8) Uani 1 1 d . . .
C31 C 0.6360(2) 0.75105(11) 0.0078(2) 0.0539(9) Uani 1 1 d . . .
C32 C 0.7398(3) 0.76712(12) 0.0324(2) 0.0563(9) Uani 1 1 d D . .
H32A H 0.748(2) 0.7947(6) 0.0473(19) 0.068 Uiso 1 1 d D . .
C33 C 0.8187(2) 0.74321(12) 0.0392(2) 0.0560(9) Uani 1 1 d . . .
C34 C 0.8066(2) 0.69927(12) 0.02169(19) 0.0565(9) Uani 1 1 d . . .
C35 C 0.8852(3) 0.67217(14) 0.0436(2) 0.0693(11) Uani 1 1 d . . .
H35A H 0.9480 0.6819 0.0711 0.083 Uiso 1 1 calc R . .
C36 C 0.8720(3) 0.63131(15) 0.0256(3) 0.0848(13) Uani 1 1 d . . .
H36A H 0.9259 0.6136 0.0396 0.102 Uiso 1 1 calc R . .
C37 C 0.7800(4) 0.61658(14) -0.0130(3) 0.0956(14) Uani 1 1 d . . .
H37A H 0.7707 0.5888 -0.0251 0.115 Uiso 1 1 calc R . .
C38 C 0.7007(3) 0.64302(14) -0.0341(3) 0.0792(12) Uani 1 1 d . . .
H38A H 0.6379 0.6327 -0.0600 0.095 Uiso 1 1 calc R . .
C39 C 0.7121(3) 0.68405(12) -0.0178(2) 0.0590(10) Uani 1 1 d . . .
C40 C 0.6279(2) 0.71318(12) -0.0465(2) 0.0655(10) Uani 1 1 d . . .
H40A H 0.5673 0.6989 -0.0484 0.079 Uiso 1 1 calc R . .
H40B H 0.6232 0.7218 -0.1025 0.079 Uiso 1 1 calc R . .
C41 C 0.5658(3) 0.78285(14) -0.0439(2) 0.0665(11) Uani 1 1 d . . .
C42 C 0.3969(3) 0.79851(16) -0.1085(3) 0.1104(17) Uani 1 1 d . . .
H42A H 0.3365 0.7977 -0.0926 0.132 Uiso 1 1 calc R . .
H42B H 0.4191 0.8267 -0.1064 0.132 Uiso 1 1 calc R . .
C43 C 0.3800(5) 0.7823(2) -0.1905(5) 0.233(5) Uani 1 1 d . . .
H43A H 0.3304 0.7983 -0.2291 0.350 Uiso 1 1 calc R . .
H43B H 0.3580 0.7544 -0.1917 0.350 Uiso 1 1 calc R . .
H43C H 0.4402 0.7833 -0.2055 0.350 Uiso 1 1 calc R . .
C44 C 0.6041(2) 0.74157(14) 0.0847(2) 0.0605(10) Uani 1 1 d . . .
C45 C 0.5703(4) 0.77113(16) 0.2005(3) 0.1118(18) Uani 1 1 d . . .
H45A H 0.5289 0.7470 0.1943 0.134 Uiso 1 1 calc R . .
H45B H 0.6271 0.7670 0.2487 0.134 Uiso 1 1 calc R . .
C46 C 0.5215(6) 0.8023(3) 0.2135(4) 0.273(6) Uani 1 1 d . . .
H46A H 0.5014 0.7977 0.2623 0.409 Uiso 1 1 calc R . .
H46B H 0.4642 0.8062 0.1666 0.409 Uiso 1 1 calc R . .
H46C H 0.5625 0.8262 0.2211 0.409 Uiso 1 1 calc R . .
C47 C 0.9189(2) 0.76062(12) 0.0615(2) 0.0660(11) Uani 1 1 d . . .
H47A H 0.9561 0.7542 0.0260 0.079 Uiso 1 1 calc R . .
C48 C 0.9630(2) 0.78428(11) 0.1259(2) 0.0560(9) Uani 1 1 d . . .
C49 C 0.9161(2) 0.79428(12) 0.1919(2) 0.0559(9) Uani 1 1 d . . .
C50 C 0.9051(2) 0.83475(13) 0.2120(2) 0.0679(10) Uani 1 1 d . . .
H50A H 0.9265 0.8555 0.1838 0.081 Uiso 1 1 calc R . .
C51 C 0.8627(3) 0.84452(16) 0.2735(3) 0.0837(13) Uani 1 1 d . . .
H51A H 0.8537 0.8717 0.2858 0.100 Uiso 1 1 calc R . .
C52 C 0.8343(3) 0.8137(2) 0.3160(3) 0.0938(16) Uani 1 1 d . . .
H52A H 0.8071 0.8202 0.3584 0.113 Uiso 1 1 calc R . .
C53 C 0.8446(3) 0.77370(19) 0.2981(3) 0.0925(15) Uani 1 1 d . . .
H53A H 0.8241 0.7531 0.3274 0.111 Uiso 1 1 calc R . .
C54 C 0.8860(3) 0.76382(13) 0.2357(2) 0.0706(11) Uani 1 1 d . . .
H54A H 0.8935 0.7365 0.2232 0.085 Uiso 1 1 calc R . .
C55 C 1.0623(2) 0.80173(11) 0.1364(2) 0.0591(9) Uani 1 1 d . . .
C56 C 1.1298(3) 0.80456(11) 0.2142(2) 0.0675(11) Uani 1 1 d . . .
H56A H 1.1119 0.7955 0.2601 0.081 Uiso 1 1 calc R . .
C57 C 1.2225(3) 0.82029(14) 0.2258(3) 0.0893(14) Uani 1 1 d . . .
H57A H 1.2666 0.8217 0.2789 0.107 Uiso 1 1 calc R . .
C58 C 1.2501(3) 0.83383(14) 0.1597(4) 0.0970(16) Uani 1 1 d . . .
H58A H 1.3130 0.8444 0.1675 0.116 Uiso 1 1 calc R . .
C59 C 1.1850(4) 0.83177(14) 0.0821(3) 0.0931(14) Uani 1 1 d . . .
H59A H 1.2034 0.8413 0.0368 0.112 Uiso 1 1 calc R . .
C60 C 1.0920(3) 0.81558(12) 0.0702(3) 0.0787(12) Uani 1 1 d . . .
H60A H 1.0486 0.8140 0.0168 0.094 Uiso 1 1 calc R . .
O9 O 0.42265(19) 0.64004(10) 0.87425(17) 0.0850(9) Uani 1 1 d . . .
O10 O 0.40505(19) 0.57228(9) 0.86463(17) 0.0832(8) Uani 1 1 d . . .
O11 O 0.42081(19) 0.54879(10) 1.07878(17) 0.0894(9) Uani 1 1 d . . .
O12 O 0.53411(18) 0.58506(10) 1.04196(18) 0.1013(10) Uani 1 1 d . . .
C61 C 0.3697(2) 0.60283(12) 0.9781(2) 0.0597(10) Uani 1 1 d . . .
C62 C 0.2674(3) 0.58474(12) 0.9551(2) 0.0581(9) Uani 1 1 d D . .
H62A H 0.268(2) 0.5564(6) 0.951(2) 0.070 Uiso 1 1 d D . .
C63 C 0.1859(2) 0.60773(11) 0.94103(19) 0.0544(9) Uani 1 1 d . . .
C64 C 0.1928(2) 0.65234(11) 0.9502(2) 0.0539(9) Uani 1 1 d . . .
C65 C 0.1106(3) 0.67738(13) 0.9240(2) 0.0659(11) Uani 1 1 d . . .
H65A H 0.0492 0.6657 0.8990 0.079 Uiso 1 1 calc R . .
C66 C 0.1179(3) 0.71921(14) 0.9343(3) 0.0842(13) Uani 1 1 d . . .
H66A H 0.0619 0.7356 0.9166 0.101 Uiso 1 1 calc R . .
C67 C 0.2079(4) 0.73642(14) 0.9707(3) 0.0965(15) Uani 1 1 d . . .
H67A H 0.2133 0.7646 0.9779 0.116 Uiso 1 1 calc R . .
C68 C 0.2911(3) 0.71215(14) 0.9968(3) 0.0846(13) Uani 1 1 d . . .
H68A H 0.3524 0.7242 1.0204 0.102 Uiso 1 1 calc R . .
C69 C 0.2842(3) 0.67048(13) 0.9882(2) 0.0607(10) Uani 1 1 d . . .
C70 C 0.3725(2) 0.64364(12) 1.0232(2) 0.0675(11) Uani 1 1 d . . .
H70A H 0.3783 0.6381 1.0809 0.081 Uiso 1 1 calc R . .
H70B H 0.4311 0.6585 1.0216 0.081 Uiso 1 1 calc R . .
C71 C 0.4020(2) 0.60798(15) 0.9000(2) 0.0655(11) Uani 1 1 d . . .
C72 C 0.4395(4) 0.57188(16) 0.7919(3) 0.1017(16) Uani 1 1 d . . .
H72A H 0.3871 0.5810 0.7439 0.122 Uiso 1 1 calc R . .
H72B H 0.4948 0.5905 0.7999 0.122 Uiso 1 1 calc R . .
C73 C 0.4690(5) 0.53208(18) 0.7780(3) 0.149(3) Uani 1 1 d . . .
H73A H 0.4917 0.5320 0.7297 0.224 Uiso 1 1 calc R . .
H73B H 0.4139 0.5138 0.7695 0.224 Uiso 1 1 calc R . .
H73C H 0.5214 0.5233 0.8253 0.224 Uiso 1 1 calc R . .
C74 C 0.4419(3) 0.57472(13) 1.0373(2) 0.0677(11) Uani 1 1 d . . .
C75 C 0.6177(3) 0.56342(16) 1.1032(3) 0.1024(15) Uani 1 1 d . . .
H75A H 0.6755 0.5809 1.1203 0.123 Uiso 1 1 calc R . .
H75B H 0.5992 0.5553 1.1519 0.123 Uiso 1 1 calc R . .
C76 C 0.6361(4) 0.52889(17) 1.0601(3) 0.1202(18) Uani 1 1 d . . .
H76A H 0.6893 0.5133 1.0957 0.180 Uiso 1 1 calc R . .
H76B H 0.6538 0.5376 1.0120 0.180 Uiso 1 1 calc R . .
H76C H 0.5778 0.5122 1.0432 0.180 Uiso 1 1 calc R . .
C77 C 0.0877(2) 0.58822(11) 0.9210(2) 0.0613(10) Uani 1 1 d . . .
H77A H 0.0479 0.5970 0.9528 0.074 Uiso 1 1 calc R . .
C78 C 0.0478(2) 0.56009(11) 0.8646(2) 0.0558(9) Uani 1 1 d . . .
C79 C -0.0492(2) 0.54127(10) 0.8613(2) 0.0583(9) Uani 1 1 d . . .
C80 C -0.0730(3) 0.53265(11) 0.9334(3) 0.0701(11) Uani 1 1 d . . .
H80A H -0.0286 0.5393 0.9844 0.084 Uiso 1 1 calc R . .
C81 C -0.1618(3) 0.51437(13) 0.9308(3) 0.0922(14) Uani 1 1 d . . .
H81A H -0.1755 0.5081 0.9800 0.111 Uiso 1 1 calc R . .
C82 C -0.2286(3) 0.50553(14) 0.8575(4) 0.0992(16) Uani 1 1 d . . .
H82A H -0.2886 0.4935 0.8562 0.119 Uiso 1 1 calc R . .
C83 C -0.2079(3) 0.51430(13) 0.7853(3) 0.0933(14) Uani 1 1 d . . .
H83A H -0.2542 0.5085 0.7347 0.112 Uiso 1 1 calc R . .
C84 C -0.1180(3) 0.53182(12) 0.7867(3) 0.0741(11) Uani 1 1 d . . .
H84A H -0.1041 0.5372 0.7372 0.089 Uiso 1 1 calc R . .
C85 C 0.0948(2) 0.54484(12) 0.8021(2) 0.0573(9) Uani 1 1 d . . .
C86 C 0.1050(2) 0.50351(13) 0.7909(2) 0.0680(11) Uani 1 1 d . . .
H86A H 0.0837 0.4850 0.8239 0.082 Uiso 1 1 calc R . .
C87 C 0.1464(3) 0.48892(15) 0.7314(3) 0.0866(13) Uani 1 1 d . . .
H87A H 0.1546 0.4609 0.7258 0.104 Uiso 1 1 calc R . .
C88 C 0.1745(3) 0.5157(2) 0.6816(3) 0.1020(17) Uani 1 1 d . . .
H88A H 0.2013 0.5061 0.6410 0.122 Uiso 1 1 calc R . .
C89 C 0.1640(3) 0.55678(18) 0.6904(3) 0.0974(15) Uani 1 1 d . . .
H89A H 0.1834 0.5749 0.6557 0.117 Uiso 1 1 calc R . .
C90 C 0.1244(3) 0.57165(13) 0.7508(2) 0.0740(11) Uani 1 1 d . . .
H90A H 0.1177 0.5997 0.7568 0.089 Uiso 1 1 calc R . .

loop_
_atom_site_aniso_label
_atom_site_aniso_U_11
_atom_site_aniso_U_22
_atom_site_aniso_U_33
_atom_site_aniso_U_23
_atom_site_aniso_U_13
_atom_site_aniso_U_12
O1 0.0663(19) 0.155(3) 0.123(3) -0.075(2) 0.0250(18) 0.0000(19)
O2 0.0466(16) 0.112(3) 0.105(2) -0.0338(18) 0.0123(15) 0.0008(15)
O3 0.088(2) 0.088(2) 0.094(2) -0.0180(17) 0.0322(17) 0.0068(17)
O4 0.094(2) 0.087(2) 0.0730(18) -0.0016(16) 0.0435(16) 0.0011(16)
C1 0.046(2) 0.079(3) 0.056(2) -0.001(2) 0.0122(18) 0.0071(19)
C2 0.051(2) 0.071(3) 0.055(2) -0.003(2) 0.0130(18) 0.009(2)
C3 0.045(2) 0.080(3) 0.049(2) 0.0081(19) 0.0135(17) 0.008(2)
C4 0.049(2) 0.080(3) 0.054(2) 0.008(2) 0.0181(18) 0.003(2)
C5 0.060(3) 0.091(4) 0.074(3) 0.019(2) 0.021(2) 0.006(2)
C6 0.084(4) 0.100(4) 0.114(4) 0.018(3) 0.045(3) -0.003(3)
C7 0.102(4) 0.090(4) 0.143(4) 0.045(3) 0.062(4) 0.016(3)
C8 0.079(3) 0.098(4) 0.103(3) 0.032(3) 0.043(3) 0.022(3)
C9 0.063(3) 0.085(3) 0.061(2) 0.020(2) 0.024(2) 0.013(2)
C10 0.055(2) 0.098(3) 0.061(2) 0.012(2) 0.010(2) 0.022(2)
C11 0.045(2) 0.104(4) 0.067(3) -0.013(2) 0.016(2) 0.008(2)
C12 0.060(3) 0.110(4) 0.111(4) -0.021(3) 0.008(3) -0.003(3)
C13 0.134(5) 0.157(6) 0.158(6) 0.035(5) -0.042(4) -0.032(4)
C14 0.047(2) 0.081(4) 0.069(3) -0.011(3) 0.0172(19) 0.003(2)
C15 0.120(4) 0.149(5) 0.073(3) -0.019(3) 0.057(3) -0.021(3)
C16 0.190(7) 0.365(12) 0.167(6) -0.154(7) 0.132(6) -0.172(8)
C17 0.048(2) 0.081(3) 0.063(2) 0.007(2) 0.0231(19) 0.004(2)
C18 0.046(2) 0.071(3) 0.056(2) 0.001(2) 0.0173(18) 0.0023(18)
C19 0.040(2) 0.062(3) 0.069(2) 0.0037(19) 0.0194(19) -0.0005(17)
C20 0.048(2) 0.076(3) 0.079(3) 0.005(2) 0.016(2) 0.007(2)
C21 0.055(3) 0.084(3) 0.100(3) 0.020(2) 0.011(2) 0.009(2)
C22 0.057(3) 0.076(3) 0.153(5) 0.028(3) 0.043(3) 0.015(2)
C23 0.079(3) 0.099(4) 0.119(4) 0.017(3) 0.058(3) 0.020(3)
C24 0.065(3) 0.089(3) 0.080(3) 0.006(2) 0.032(2) 0.012(2)
C25 0.0379(19) 0.076(3) 0.054(2) 0.005(2) 0.0096(17) 0.0050(18)
C26 0.050(2) 0.087(3) 0.082(3) 0.007(2) 0.024(2) 0.002(2)
C27 0.051(3) 0.127(5) 0.102(4) 0.037(3) 0.016(3) -0.001(3)
C28 0.060(3) 0.192(7) 0.076(3) 0.039(4) 0.025(3) 0.009(4)
C29 0.071(3) 0.156(5) 0.062(3) -0.003(3) 0.026(2) 0.026(3)
C30 0.063(3) 0.100(4) 0.065(3) -0.005(2) 0.018(2) 0.017(2)
O5 0.0700(19) 0.113(3) 0.107(2) 0.0480(19) 0.0278(17) 0.0032(17)
O6 0.0424(16) 0.106(2) 0.126(2) 0.0396(18) 0.0197(16) 0.0038(15)
O7 0.083(2) 0.083(2) 0.090(2) 0.0183(17) 0.0349(16) -0.0054(16)
O8 0.105(2) 0.082(2) 0.0746(18) 0.0006(16) 0.0502(16) 0.0033(16)
C31 0.040(2) 0.063(3) 0.060(2) -0.0020(19) 0.0157(17) -0.0054(17)
C32 0.051(2) 0.063(3) 0.056(2) -0.0046(19) 0.0167(18) -0.010(2)
C33 0.039(2) 0.081(3) 0.049(2) -0.0064(19) 0.0145(16) -0.0063(19)
C34 0.046(2) 0.075(3) 0.051(2) -0.0060(19) 0.0178(17) 0.000(2)
C35 0.060(3) 0.091(4) 0.059(2) -0.003(2) 0.020(2) 0.003(2)
C36 0.083(3) 0.085(4) 0.097(3) 0.004(3) 0.044(3) 0.020(3)
C37 0.097(4) 0.069(3) 0.137(4) -0.007(3) 0.061(3) -0.003(3)
C38 0.063(3) 0.076(3) 0.104(3) -0.020(3) 0.032(2) -0.009(2)
C39 0.054(2) 0.067(3) 0.060(2) -0.0090(19) 0.0238(19) -0.007(2)
C40 0.046(2) 0.085(3) 0.065(2) -0.004(2) 0.0163(18) -0.013(2)
C41 0.051(2) 0.089(3) 0.061(2) 0.005(2) 0.019(2) -0.005(2)
C42 0.056(3) 0.120(5) 0.135(4) 0.037(4) -0.003(3) 0.010(3)
C43 0.160(6) 0.205(9) 0.233(9) -0.079(7) -0.100(6) 0.063(6)
C44 0.044(2) 0.071(3) 0.066(3) 0.006(2) 0.0170(18) 0.001(2)
C45 0.141(5) 0.141(5) 0.075(3) 0.014(3) 0.066(3) 0.028(4)
C46 0.328(11) 0.384(13) 0.187(7) 0.176(8) 0.202(8) 0.277(10)
C47 0.047(2) 0.092(3) 0.065(2) -0.011(2) 0.0256(19) -0.008(2)
C48 0.040(2) 0.069(3) 0.057(2) -0.0012(19) 0.0108(17) -0.0043(17)
C49 0.0363(19) 0.076(3) 0.053(2) -0.003(2) 0.0102(16) -0.0065(18)
C50 0.049(2) 0.075(3) 0.077(3) -0.008(2) 0.015(2) -0.004(2)
C51 0.056(3) 0.108(4) 0.083(3) -0.030(3) 0.013(2) 0.004(2)
C52 0.059(3) 0.157(6) 0.066(3) -0.015(3) 0.019(2) -0.013(3)
C53 0.073(3) 0.139(5) 0.065(3) 0.016(3) 0.020(2) -0.024(3)
C54 0.064(3) 0.084(3) 0.065(3) 0.006(2) 0.020(2) -0.014(2)
C55 0.049(2) 0.065(3) 0.067(2) -0.0049(19) 0.023(2) -0.0062(18)
C56 0.050(2) 0.080(3) 0.071(3) -0.007(2) 0.016(2) -0.010(2)
C57 0.050(3) 0.100(4) 0.109(4) -0.028(3) 0.010(3) -0.013(2)
C58 0.061(3) 0.080(4) 0.161(5) -0.031(3) 0.049(3) -0.019(2)
C59 0.085(3) 0.089(4) 0.123(4) -0.009(3) 0.058(3) -0.026(3)
C60 0.066(3) 0.091(3) 0.085(3) -0.001(2) 0.033(2) -0.011(2)
O9 0.0738(19) 0.094(2) 0.089(2) 0.0247(17) 0.0269(16) -0.0024(16)
O10 0.092(2) 0.085(2) 0.090(2) 0.0000(16) 0.0530(17) 0.0053(16)
O11 0.0744(19) 0.113(3) 0.084(2) 0.0309(18) 0.0283(16) 0.0053(17)
O12 0.0461(17) 0.137(3) 0.117(2) 0.049(2) 0.0172(16) 0.0165(17)
C61 0.039(2) 0.075(3) 0.066(2) 0.005(2) 0.0173(18) 0.0022(18)
C62 0.045(2) 0.059(3) 0.071(2) -0.004(2) 0.0183(18) -0.004(2)
C63 0.043(2) 0.069(3) 0.054(2) -0.0068(18) 0.0182(17) -0.0050(19)
C64 0.042(2) 0.068(3) 0.053(2) -0.0081(18) 0.0164(17) -0.0029(19)
C65 0.051(2) 0.079(3) 0.069(2) -0.008(2) 0.0186(19) -0.001(2)
C66 0.075(3) 0.075(4) 0.108(3) -0.003(3) 0.035(3) 0.014(3)
C67 0.093(4) 0.070(3) 0.138(4) -0.024(3) 0.051(3) -0.005(3)
C68 0.066(3) 0.077(4) 0.115(4) -0.025(3) 0.033(3) -0.017(2)
C69 0.051(2) 0.069(3) 0.065(2) -0.012(2) 0.0217(19) -0.009(2)
C70 0.046(2) 0.081(3) 0.074(3) -0.007(2) 0.0142(19) -0.012(2)
C71 0.035(2) 0.087(4) 0.074(3) 0.009(3) 0.0152(19) 0.004(2)
C72 0.112(4) 0.120(5) 0.090(3) 0.005(3) 0.057(3) 0.018(3)
C73 0.203(6) 0.153(6) 0.120(4) 0.026(4) 0.092(4) 0.082(5)
C74 0.042(2) 0.091(3) 0.068(3) 0.007(2) 0.015(2) 0.000(2)
C75 0.080(3) 0.111(4) 0.115(4) 0.013(3) 0.025(3) 0.019(3)
C76 0.120(4) 0.118(5) 0.115(4) -0.005(3) 0.023(3) 0.019(3)
C77 0.042(2) 0.071(3) 0.076(3) -0.010(2) 0.0250(19) -0.0024(18)
C78 0.041(2) 0.058(3) 0.068(2) -0.003(2) 0.0156(18) 0.0015(17)
C79 0.043(2) 0.053(2) 0.080(3) -0.0047(19) 0.020(2) 0.0013(17)
C80 0.054(2) 0.063(3) 0.098(3) -0.001(2) 0.030(2) -0.0017(19)
C81 0.078(3) 0.074(3) 0.144(5) 0.000(3) 0.063(3) -0.008(3)
C82 0.061(3) 0.074(4) 0.171(5) -0.014(3) 0.047(4) -0.007(2)
C83 0.056(3) 0.081(4) 0.127(4) -0.014(3) 0.003(3) -0.007(2)
C84 0.053(2) 0.068(3) 0.095(3) -0.008(2) 0.012(2) -0.005(2)
C85 0.043(2) 0.068(3) 0.060(2) -0.004(2) 0.0125(17) -0.0046(18)
C86 0.050(2) 0.070(3) 0.084(3) -0.011(2) 0.019(2) -0.0048(19)
C87 0.058(3) 0.099(4) 0.099(3) -0.034(3) 0.019(3) 0.000(2)
C88 0.072(3) 0.148(6) 0.095(4) -0.036(4) 0.038(3) -0.012(3)
C89 0.088(3) 0.129(5) 0.085(3) -0.004(3) 0.040(3) -0.021(3)
C90 0.066(3) 0.080(3) 0.076(3) -0.006(2) 0.021(2) -0.015(2)

loop_
_atom_type_symbol
_atom_type_description
_atom_type_scat_dispersion_real
_atom_type_scat_dispersion_imag
_atom_type_scat_source
C C 0.0033 0.0016 'International Tables Vol C Tables 4.2.6.8 and 6.1.1.4'
H H 0.0000 0.0000 'International Tables Vol C Tables 4.2.6.8 and 6.1.1.4'
O O 0.0106 0.0060 'International Tables Vol C Tables 4.2.6.8 and 6.1.1.4'

loop_
_geom_angle_atom_site_label_1
_geom_angle_atom_site_label_2
_geom_angle_atom_site_label_3
_geom_angle
_geom_angle_site_symmetry_1
_geom_angle_site_symmetry_3
_geom_angle_publ_flag
C11 O2 C12 118.4(3) . . ?
C14 O4 C15 117.9(3) . . ?
C2 C1 C11 110.1(3) . . ?
C2 C1 C14 110.0(3) . . ?
C11 C1 C14 108.4(3) . . ?
C2 C1 C10 110.1(3) . . ?
C11 C1 C10 106.8(3) . . ?
C14 C1 C10 111.3(3) . . ?
C3 C2 C1 123.2(4) . . ?
C3 C2 H2A 122(2) . . ?
C1 C2 H2A 115(2) . . ?
C2 C3 C4 120.2(3) . . ?
C2 C3 C17 121.4(4) . . ?
C4 C3 C17 118.3(3) . . ?
C5 C4 C9 119.3(4) . . ?
C5 C4 C3 121.9(3) . . ?
C9 C4 C3 118.8(4) . . ?
C6 C5 C4 120.9(4) . . ?
C6 C5 H5A 119.5 . . ?
C4 C5 H5A 119.5 . . ?
C7 C6 C5 120.0(5) . . ?
C7 C6 H6A 120.0 . . ?
C5 C6 H6A 120.0 . . ?
C6 C7 C8 119.9(5) . . ?
C6 C7 H7A 120.1 . . ?
C8 C7 H7A 120.1 . . ?
C9 C8 C7 121.2(4) . . ?
C9 C8 H8A 119.4 . . ?
C7 C8 H8A 119.4 . . ?
C8 C9 C4 118.7(4) . . ?
C8 C9 C10 121.3(4) . . ?
C4 C9 C10 119.9(4) . . ?
C9 C10 C1 113.7(3) . . ?
C9 C10 H10A 108.8 . . ?
C1 C10 H10A 108.8 . . ?
C9 C10 H10B 108.8 . . ?
C1 C10 H10B 108.8 . . ?
H10A C10 H10B 107.7 . . ?
O1 C11 O2 124.1(4) . . ?
O1 C11 C1 125.0(4) . . ?
O2 C11 C1 110.8(3) . . ?
C13 C12 O2 106.1(4) . . ?
C13 C12 H12A 110.5 . . ?
O2 C12 H12A 110.5 . . ?
C13 C12 H12B 110.5 . . ?
O2 C12 H12B 110.5 . . ?
H12A C12 H12B 108.7 . . ?
C12 C13 H13A 109.5 . . ?
C12 C13 H13B 109.5 . . ?
H13A C13 H13B 109.5 . . ?
C12 C13 H13C 109.5 . . ?
H13A C13 H13C 109.5 . . ?
H13B C13 H13C 109.5 . . ?
O3 C14 O4 125.5(4) . . ?
O3 C14 C1 124.8(4) . . ?
O4 C14 C1 109.7(4) . . ?
C16 C15 O4 113.5(4) . . ?
C16 C15 H15A 108.9 . . ?
O4 C15 H15A 108.9 . . ?
C16 C15 H15B 108.9 . . ?
O4 C15 H15B 108.9 . . ?
H15A C15 H15B 107.7 . . ?
C15 C16 H16A 109.5 . . ?
C15 C16 H16B 109.5 . . ?
H16A C16 H16B 109.5 . . ?
C15 C16 H16C 109.5 . . ?
H16A C16 H16C 109.5 . . ?
H16B C16 H16C 109.5 . . ?
C18 C17 C3 129.2(3) . . ?
C18 C17 H17A 115.4 . . ?
C3 C17 H17A 115.4 . . ?
C17 C18 C25 123.7(3) . . ?
C17 C18 C19 121.1(3) . . ?
C25 C18 C19 115.2(3) . . ?
C24 C19 C20 117.6(3) . . ?
C24 C19 C18 122.1(3) . . ?
C20 C19 C18 120.3(3) . . ?
C21 C20 C19 121.3(4) . . ?
C21 C20 H20A 119.3 . . ?
C19 C20 H20A 119.3 . . ?
C22 C21 C20 121.0(4) . . ?
C22 C21 H21A 119.5 . . ?
C20 C21 H21A 119.5 . . ?
C21 C22 C23 118.8(4) . . ?
C21 C22 H22A 120.6 . . ?
C23 C22 H22A 120.6 . . ?
C22 C23 C24 120.3(4) . . ?
C22 C23 H23A 119.8 . . ?
C24 C23 H23A 119.8 . . ?
C19 C24 C23 121.0(4) . . ?
C19 C24 H24A 119.5 . . ?
C23 C24 H24A 119.5 . . ?
C26 C25 C30 118.7(4) . . ?
C26 C25 C18 120.0(3) . . ?
C30 C25 C18 121.2(4) . . ?
C25 C26 C27 121.4(4) . . ?
C25 C26 H26A 119.3 . . ?
C27 C26 H26A 119.3 . . ?
C28 C27 C26 119.3(5) . . ?
C28 C27 H27A 120.3 . . ?
C26 C27 H27A 120.3 . . ?
C27 C28 C29 120.7(5) . . ?
C27 C28 H28A 119.7 . . ?
C29 C28 H28A 119.7 . . ?
C28 C29 C30 120.1(5) . . ?
C28 C29 H29A 120.0 . . ?
C30 C29 H29A 120.0 . . ?
C25 C30 C29 119.8(4) . . ?
C25 C30 H30A 120.1 . . ?
C29 C30 H30A 120.1 . . ?
C41 O6 C42 116.7(3) . . ?
C44 O8 C45 116.3(3) . . ?
C32 C31 C41 110.0(3) . . ?
C32 C31 C40 110.2(3) . . ?
C41 C31 C40 106.9(3) . . ?
C32 C31 C44 110.3(3) . . ?
C41 C31 C44 108.5(3) . . ?
C40 C31 C44 110.9(3) . . ?
C33 C32 C31 123.0(3) . . ?
C33 C32 H32A 120(2) . . ?
C31 C32 H32A 117(2) . . ?
C32 C33 C34 120.5(3) . . ?
C32 C33 C47 121.0(4) . . ?
C34 C33 C47 118.5(3) . . ?
C35 C34 C39 118.8(4) . . ?
C35 C34 C33 122.4(3) . . ?
C39 C34 C33 118.9(3) . . ?
C36 C35 C34 121.2(4) . . ?
C36 C35 H35A 119.4 . . ?
C34 C35 H35A 119.4 . . ?
C37 C36 C35 119.9(4) . . ?
C37 C36 H36A 120.0 . . ?
C35 C36 H36A 120.0 . . ?
C36 C37 C38 119.7(4) . . ?
C36 C37 H37A 120.2 . . ?
C38 C37 H37A 120.2 . . ?
C39 C38 C37 121.5(4) . . ?
C39 C38 H38A 119.2 . . ?
C37 C38 H38A 119.2 . . ?
C38 C39 C34 118.9(4) . . ?
C38 C39 C40 121.6(3) . . ?
C34 C39 C40 119.3(4) . . ?
C39 C40 C31 114.3(3) . . ?
C39 C40 H40A 108.7 . . ?
C31 C40 H40A 108.7 . . ?
C39 C40 H40B 108.7 . . ?
C31 C40 H40B 108.7 . . ?
H40A C40 H40B 107.6 . . ?
O5 C41 O6 124.1(4) . . ?
O5 C41 C31 124.9(3) . . ?
O6 C41 C31 110.9(3) . . ?
C43 C42 O6 106.9(5) . . ?
C43 C42 H42A 110.3 . . ?
O6 C42 H42A 110.3 . . ?
C43 C42 H42B 110.3 . . ?
O6 C42 H42B 110.3 . . ?
H42A C42 H42B 108.6 . . ?
C42 C43 H43A 109.5 . . ?
C42 C43 H43B 109.5 . . ?
H43A C43 H43B 109.5 . . ?
C42 C43 H43C 109.5 . . ?
H43A C43 H43C 109.5 . . ?
H43B C43 H43C 109.5 . . ?
O7 C44 O8 125.3(4) . . ?
O7 C44 C31 124.4(4) . . ?
O8 C44 C31 110.3(3) . . ?
C46 C45 O8 113.5(5) . . ?
C46 C45 H45A 108.9 . . ?
O8 C45 H45A 108.9 . . ?
C46 C45 H45B 108.9 . . ?
O8 C45 H45B 108.9 . . ?
H45A C45 H45B 107.7 . . ?
C45 C46 H46A 109.5 . . ?
C45 C46 H46B 109.5 . . ?
H46A C46 H46B 109.5 . . ?
C45 C46 H46C 109.5 . . ?
H46A C46 H46C 109.5 . . ?
H46B C46 H46C 109.5 . . ?
C48 C47 C33 128.3(3) . . ?
C48 C47 H47A 115.9 . . ?
C33 C47 H47A 115.9 . . ?
C47 C48 C55 121.6(3) . . ?
C47 C48 C49 122.1(3) . . ?
C55 C48 C49 116.3(3) . . ?
C54 C49 C50 118.9(4) . . ?
C54 C49 C48 121.2(4) . . ?
C50 C49 C48 119.9(3) . . ?
C51 C50 C49 120.6(4) . . ?
C51 C50 H50A 119.7 . . ?
C49 C50 H50A 119.7 . . ?
C52 C51 C50 119.1(5) . . ?
C52 C51 H51A 120.5 . . ?
C50 C51 H51A 120.5 . . ?
C53 C52 C51 121.6(5) . . ?
C53 C52 H52A 119.2 . . ?
C51 C52 H52A 119.2 . . ?
C52 C53 C54 119.4(4) . . ?
C52 C53 H53A 120.3 . . ?
C54 C53 H53A 120.3 . . ?
C49 C54 C53 120.3(4) . . ?
C49 C54 H54A 119.8 . . ?
C53 C54 H54A 119.8 . . ?
C60 C55 C56 117.1(3) . . ?
C60 C55 C48 122.3(3) . . ?
C56 C55 C48 120.6(3) . . ?
C57 C56 C55 121.8(4) . . ?
C57 C56 H56A 119.1 . . ?
C55 C56 H56A 119.1 . . ?
C58 C57 C56 120.1(4) . . ?
C58 C57 H57A 120.0 . . ?
C56 C57 H57A 120.0 . . ?
C57 C58 C59 119.7(4) . . ?
C57 C58 H58A 120.2 . . ?
C59 C58 H58A 120.2 . . ?
C58 C59 C60 120.3(4) . . ?
C58 C59 H59A 119.8 . . ?
C60 C59 H59A 119.8 . . ?
C59 C60 C55 121.0(4) . . ?
C59 C60 H60A 119.5 . . ?
C55 C60 H60A 119.5 . . ?
C71 O10 C72 117.2(3) . . ?
C74 O12 C75 119.0(3) . . ?
C62 C61 C74 110.1(3) . . ?
C62 C61 C71 109.4(3) . . ?
C74 C61 C71 108.7(3) . . ?
C62 C61 C70 110.6(3) . . ?
C74 C61 C70 106.7(3) . . ?
C71 C61 C70 111.3(3) . . ?
C63 C62 C61 122.7(3) . . ?
C63 C62 H62A 125(2) . . ?
C61 C62 H62A 112(2) . . ?
C62 C63 C64 120.7(3) . . ?
C62 C63 C77 120.3(3) . . ?
C64 C63 C77 118.9(3) . . ?
C65 C64 C69 118.4(4) . . ?
C65 C64 C63 122.0(3) . . ?
C69 C64 C63 119.6(3) . . ?
C66 C65 C64 121.4(4) . . ?
C66 C65 H65A 119.3 . . ?
C64 C65 H65A 119.3 . . ?
C67 C66 C65 119.4(4) . . ?
C67 C66 H66A 120.3 . . ?
C65 C66 H66A 120.3 . . ?
C66 C67 C68 120.3(4) . . ?
C66 C67 H67A 119.8 . . ?
C68 C67 H67A 119.8 . . ?
C69 C68 C67 120.6(4) . . ?
C69 C68 H68A 119.7 . . ?
C67 C68 H68A 119.7 . . ?
C68 C69 C64 119.9(4) . . ?
C68 C69 C70 120.9(3) . . ?
C64 C69 C70 119.1(4) . . ?
C69 C70 C61 114.7(3) . . ?
C69 C70 H70A 108.6 . . ?
C61 C70 H70A 108.6 . . ?
C69 C70 H70B 108.6 . . ?
C61 C70 H70B 108.6 . . ?
H70A C70 H70B 107.6 . . ?
O9 C71 O10 124.3(4) . . ?
O9 C71 C61 125.1(4) . . ?
O10 C71 C61 110.6(4) . . ?
C73 C72 O10 109.9(4) . . ?
C73 C72 H72A 109.7 . . ?
O10 C72 H72A 109.7 . . ?
C73 C72 H72B 109.7 . . ?
O10 C72 H72B 109.7 . . ?
H72A C72 H72B 108.2 . . ?
C72 C73 H73A 109.5 . . ?
C72 C73 H73B 109.5 . . ?
H73A C73 H73B 109.5 . . ?
C72 C73 H73C 109.5 . . ?
H73A C73 H73C 109.5 . . ?
H73B C73 H73C 109.5 . . ?
O11 C74 O12 123.9(4) . . ?
O11 C74 C61 125.6(3) . . ?
O12 C74 C61 110.3(3) . . ?
C76 C75 O12 104.6(4) . . ?
C76 C75 H75A 110.8 . . ?
O12 C75 H75A 110.8 . . ?
C76 C75 H75B 110.8 . . ?
O12 C75 H75B 110.8 . . ?
H75A C75 H75B 108.9 . . ?
C75 C76 H76A 109.5 . . ?
C75 C76 H76B 109.5 . . ?
H76A C76 H76B 109.5 . . ?
C75 C76 H76C 109.5 . . ?
H76A C76 H76C 109.5 . . ?
H76B C76 H76C 109.5 . . ?
C78 C77 C63 129.7(3) . . ?
C78 C77 H77A 115.2 . . ?
C63 C77 H77A 115.2 . . ?
C77 C78 C85 123.8(3) . . ?
C77 C78 C79 120.4(3) . . ?
C85 C78 C79 115.9(3) . . ?
C84 C79 C80 117.8(3) . . ?
C84 C79 C78 121.4(3) . . ?
C80 C79 C78 120.8(3) . . ?
C81 C80 C79 121.1(4) . . ?
C81 C80 H80A 119.5 . . ?
C79 C80 H80A 119.5 . . ?
C82 C81 C80 120.6(5) . . ?
C82 C81 H81A 119.7 . . ?
C80 C81 H81A 119.7 . . ?
C81 C82 C83 119.6(5) . . ?
C81 C82 H82A 120.2 . . ?
C83 C82 H82A 120.2 . . ?
C82 C83 C84 120.5(5) . . ?
C82 C83 H83A 119.7 . . ?
C84 C83 H83A 119.7 . . ?
C79 C84 C83 120.4(4) . . ?
C79 C84 H84A 119.8 . . ?
C83 C84 H84A 119.8 . . ?
C86 C85 C90 118.3(4) . . ?
C86 C85 C78 120.8(3) . . ?
C90 C85 C78 120.9(4) . . ?
C85 C86 C87 121.3(4) . . ?
C85 C86 H86A 119.3 . . ?
C87 C86 H86A 119.3 . . ?
C88 C87 C86 119.5(5) . . ?
C88 C87 H87A 120.3 . . ?
C86 C87 H87A 120.3 . . ?
C87 C88 C89 120.5(5) . . ?
C87 C88 H88A 119.8 . . ?
C89 C88 H88A 119.8 . . ?
C88 C89 C90 120.4(4) . . ?
C88 C89 H89A 119.8 . . ?
C90 C89 H89A 119.8 . . ?
C85 C90 C89 120.1(4) . . ?
C85 C90 H90A 120.0 . . ?
C89 C90 H90A 120.0 . . ?

loop_
_geom_bond_atom_site_label_1
_geom_bond_atom_site_label_2
_geom_bond_distance
_geom_bond_site_symmetry_2
_geom_bond_publ_flag
O1 C11 1.175(4) . ?
O2 C11 1.315(4) . ?
O2 C12 1.471(5) . ?
O3 C14 1.195(4) . ?
O4 C14 1.320(5) . ?
O4 C15 1.444(4) . ?
C1 C2 1.502(5) . ?
C1 C11 1.523(5) . ?
C1 C14 1.524(5) . ?
C1 C10 1.525(5) . ?
C2 C3 1.338(5) . ?
C2 H2A 0.941(17) . ?
C3 C4 1.469(5) . ?
C3 C17 1.476(5) . ?
C4 C5 1.383(5) . ?
C4 C9 1.394(5) . ?
C5 C6 1.373(6) . ?
C5 H5A 0.9300 . ?
C6 C7 1.358(6) . ?
C6 H6A 0.9300 . ?
C7 C8 1.379(6) . ?
C7 H7A 0.9300 . ?
C8 C9 1.379(5) . ?
C8 H8A 0.9300 . ?
C9 C10 1.492(5) . ?
C10 H10A 0.9700 . ?
C10 H10B 0.9700 . ?
C12 C13 1.454(6) . ?
C12 H12A 0.9700 . ?
C12 H12B 0.9700 . ?
C13 H13A 0.9600 . ?
C13 H13B 0.9600 . ?
C13 H13C 0.9600 . ?
C15 C16 1.318(6) . ?
C15 H15A 0.9700 . ?
C15 H15B 0.9700 . ?
C16 H16A 0.9600 . ?
C16 H16B 0.9600 . ?
C16 H16C 0.9600 . ?
C17 C18 1.327(5) . ?
C17 H17A 0.9300 . ?
C18 C25 1.491(4) . ?
C18 C19 1.494(4) . ?
C19 C24 1.376(5) . ?
C19 C20 1.385(5) . ?
C20 C21 1.369(5) . ?
C20 H20A 0.9300 . ?
C21 C22 1.364(6) . ?
C21 H21A 0.9300 . ?
C22 C23 1.377(6) . ?
C22 H22A 0.9300 . ?
C23 C24 1.387(5) . ?
C23 H23A 0.9300 . ?
C24 H24A 0.9300 . ?
C25 C26 1.372(5) . ?
C25 C30 1.374(5) . ?
C26 C27 1.375(5) . ?
C26 H26A 0.9300 . ?
C27 C28 1.352(7) . ?
C27 H27A 0.9300 . ?
C28 C29 1.364(7) . ?
C28 H28A 0.9300 . ?
C29 C30 1.386(6) . ?
C29 H29A 0.9300 . ?
C30 H30A 0.9300 . ?
O5 C41 1.186(4) . ?
O6 C41 1.319(4) . ?
O6 C42 1.470(5) . ?
O7 C44 1.197(4) . ?
O8 C44 1.318(4) . ?
O8 C45 1.449(4) . ?
C31 C32 1.501(4) . ?
C31 C41 1.522(5) . ?
C31 C40 1.522(5) . ?
C31 C44 1.526(5) . ?
C32 C33 1.342(5) . ?
C32 H32A 0.932(17) . ?
C33 C34 1.465(5) . ?
C33 C47 1.472(4) . ?
C34 C35 1.385(5) . ?
C34 C39 1.400(4) . ?
C35 C36 1.369(5) . ?
C35 H35A 0.9300 . ?
C36 C37 1.363(6) . ?
C36 H36A 0.9300 . ?
C37 C38 1.378(6) . ?
C37 H37A 0.9300 . ?
C38 C39 1.368(5) . ?
C38 H38A 0.9300 . ?
C39 C40 1.491(5) . ?
C40 H40A 0.9700 . ?
C40 H40B 0.9700 . ?
C42 C43 1.433(8) . ?
C42 H42A 0.9700 . ?
C42 H42B 0.9700 . ?
C43 H43A 0.9600 . ?
C43 H43B 0.9600 . ?
C43 H43C 0.9600 . ?
C45 C46 1.285(7) . ?
C45 H45A 0.9700 . ?
C45 H45B 0.9700 . ?
C46 H46A 0.9600 . ?
C46 H46B 0.9600 . ?
C46 H46C 0.9600 . ?
C47 C48 1.329(4) . ?
C47 H47A 0.9300 . ?
C48 C55 1.479(4) . ?
C48 C49 1.492(4) . ?
C49 C54 1.379(5) . ?
C49 C50 1.385(5) . ?
C50 C51 1.380(5) . ?
C50 H50A 0.9300 . ?
C51 C52 1.364(6) . ?
C51 H51A 0.9300 . ?
C52 C53 1.359(6) . ?
C52 H52A 0.9300 . ?
C53 C54 1.385(5) . ?
C53 H53A 0.9300 . ?
C54 H54A 0.9300 . ?
C55 C60 1.381(5) . ?
C55 C56 1.381(5) . ?
C56 C57 1.369(5) . ?
C56 H56A 0.9300 . ?
C57 C58 1.358(6) . ?
C57 H57A 0.9300 . ?
C58 C59 1.364(6) . ?
C58 H58A 0.9300 . ?
C59 C60 1.379(5) . ?
C59 H59A 0.9300 . ?
C60 H60A 0.9300 . ?
O9 C71 1.203(4) . ?
O10 C71 1.316(5) . ?
O10 C72 1.449(4) . ?
O11 C74 1.191(4) . ?
O12 C74 1.330(4) . ?
O12 C75 1.499(5) . ?
C61 C62 1.507(5) . ?
C61 C74 1.512(5) . ?
C61 C71 1.526(5) . ?
C61 C70 1.529(5) . ?
C62 C63 1.339(5) . ?
C62 H62A 0.928(18) . ?
C63 C64 1.465(5) . ?
C63 C77 1.476(4) . ?
C64 C65 1.385(5) . ?
C64 C69 1.397(4) . ?
C65 C66 1.377(5) . ?
C65 H65A 0.9300 . ?
C66 C67 1.363(6) . ?
C66 H66A 0.9300 . ?
C67 C68 1.381(6) . ?
C67 H67A 0.9300 . ?
C68 C69 1.369(5) . ?
C68 H68A 0.9300 . ?
C69 C70 1.499(5) . ?
C70 H70A 0.9700 . ?
C70 H70B 0.9700 . ?
C72 C73 1.406(6) . ?
C72 H72A 0.9700 . ?
C72 H72B 0.9700 . ?
C73 H73A 0.9600 . ?
C73 H73B 0.9600 . ?
C73 H73C 0.9600 . ?
C75 C76 1.407(6) . ?
C75 H75A 0.9700 . ?
C75 H75B 0.9700 . ?
C76 H76A 0.9600 . ?
C76 H76B 0.9600 . ?
C76 H76C 0.9600 . ?
C77 C78 1.324(4) . ?
C77 H77A 0.9300 . ?
C78 C85 1.489(5) . ?
C78 C79 1.493(4) . ?
C79 C84 1.380(5) . ?
C79 C80 1.382(5) . ?
C80 C81 1.381(5) . ?
C80 H80A 0.9300 . ?
C81 C82 1.348(6) . ?
C81 H81A 0.9300 . ?
C82 C83 1.366(6) . ?
C82 H82A 0.9300 . ?
C83 C84 1.390(5) . ?
C83 H83A 0.9300 . ?
C84 H84A 0.9300 . ?
C85 C86 1.377(5) . ?
C85 C90 1.379(5) . ?
C86 C87 1.387(5) . ?
C86 H86A 0.9300 . ?
C87 C88 1.354(6) . ?
C87 H87A 0.9300 . ?
C88 C89 1.362(6) . ?
C88 H88A 0.9300 . ?
C89 C90 1.389(6) . ?
C89 H89A 0.9300 . ?
C90 H90A 0.9300 . ?
